data_2237955
loop_
_publ_author_name
'Jovita, J. V.'
'Sathya, S.'
'Usha, G.'
'Vasanthi, R.'
'Sagayaraj, P.'

_publ_section_title
;
 4-Methylanilinium 4-hydroxybenzenesulfonate
;
_journal_coeditor_code LR2102
_journal_issue 5
_journal_name_full 'Acta Crystallographica Section E'
_journal_page_first o725
_journal_paper_doi 10.1107/S1600536813009410
_journal_volume 69
_journal_year 2013
_chemical_formula_iupac 'C7 H10 N +, C6 H5 O4 S -'
_chemical_formula_moiety 'C7 H10 N +, C6 H5 O4 S -'
_chemical_formula_sum 'C13 H15 N O4 S'
_chemical_formula_weight 281.32
_chemical_name_systematic
;
4-Methylanilinium 4-hydroxybenzenesulfonate
;
_space_group_IT_number 14
_symmetry_cell_setting monoclinic
_symmetry_space_group_name_Hall '-P 2ybc'
_symmetry_space_group_name_H-M 'P 1 21/c 1'
_atom_sites_solution_hydrogens geom
_atom_sites_solution_primary direct
_atom_sites_solution_secondary difmap
_audit_creation_method SHELXL-97
_cell_angle_alpha 90.00
_cell_angle_beta 107.6540(10)
_cell_angle_gamma 90.00
_cell_formula_units_Z 4
_cell_length_a 11.6450(2)
_cell_length_b 7.16700(10)
_cell_length_c 16.3080(3)
_cell_measurement_reflns_used 5614
_cell_measurement_temperature 293(2)
_cell_measurement_theta_max 29.363
_cell_measurement_theta_min 2.842
_cell_volume 1296.96(4)
_computing_cell_refinement 'APEX2 and SAINT (Bruker, 2004)'
_computing_data_collection 'APEX2 (Bruker, 2004)'
_computing_data_reduction 'SAINT and XPREP (Bruker, 2004)'
_computing_molecular_graphics 'ORTEP-3 for Windows (Farrugia, 2012)'
_computing_publication_material 'PLATON (Spek, 2009)'
_computing_structure_refinement 'SHELXL97 (Sheldrick, 2008)'
_computing_structure_solution 'SIR92 (Altomare <i>et al.</i>, 1993)'
_diffrn_ambient_temperature 293(2)
_diffrn_measured_fraction_theta_full 0.999
_diffrn_measured_fraction_theta_max 0.999
_diffrn_measurement_device_type 'Bruker Kappa APEXII CCD'
_diffrn_measurement_method '\w and \f scan'
_diffrn_radiation_monochromator graphite
_diffrn_radiation_source 'fine-focus sealed tube'
_diffrn_radiation_type MoK\a
_diffrn_radiation_wavelength 0.71073
_diffrn_reflns_av_R_equivalents 0.0291
_diffrn_reflns_av_sigmaI/netI 0.0186
_diffrn_reflns_limit_h_max 13
_diffrn_reflns_limit_h_min -13
_diffrn_reflns_limit_k_max 8
_diffrn_reflns_limit_k_min -8
_diffrn_reflns_limit_l_max 19
_diffrn_reflns_limit_l_min -19
_diffrn_reflns_number 11047
_diffrn_reflns_theta_full 25.00
_diffrn_reflns_theta_max 25.00
_diffrn_reflns_theta_min 2.62
_exptl_absorpt_coefficient_mu 0.259
_exptl_absorpt_correction_T_max 0.9500
_exptl_absorpt_correction_T_min 0.9263
_exptl_absorpt_correction_type multi-scan
_exptl_absorpt_process_details '(SADABS; Bruker, 2004)'
_exptl_crystal_colour colourless
_exptl_crystal_density_diffrn 1.441
_exptl_crystal_density_method 'not measured'
_exptl_crystal_description block
_exptl_crystal_F_000 592
_exptl_crystal_size_max 0.30
_exptl_crystal_size_mid 0.30
_exptl_crystal_size_min 0.20
_refine_diff_density_max 0.242
_refine_diff_density_min -0.290
_refine_ls_extinction_coef 0.0070(12)
_refine_ls_extinction_expression Fc^*^=kFc[1+0.001xFc^2^\l^3^/sin(2\q)]^-1/4^
_refine_ls_extinction_method 'SHELXL97 (Sheldrick, 2008)'
_refine_ls_goodness_of_fit_ref 1.059
_refine_ls_hydrogen_treatment constr
_refine_ls_matrix_type full
_refine_ls_number_parameters 175
_refine_ls_number_reflns 2285
_refine_ls_number_restraints 0
_refine_ls_restrained_S_all 1.059
_refine_ls_R_factor_all 0.0347
_refine_ls_R_factor_gt 0.0304
_refine_ls_shift/su_max 0.000
_refine_ls_shift/su_mean 0.000
_refine_ls_structure_factor_coef Fsqd
_refine_ls_weighting_details 'calc w=1/[\s^2^(Fo^2^)+(0.0467P)^2^+0.4532P] where P=(Fo^2^+2Fc^2^)/3'
_refine_ls_weighting_scheme calc
_refine_ls_wR_factor_gt 0.0873
_refine_ls_wR_factor_ref 0.0907
_reflns_number_gt 2045
_reflns_number_total 2285
_reflns_threshold_expression I>2sigma(I)
_cod_data_source_file lr2102.cif
_cod_data_source_block I
_cod_original_sg_symbol_H-M 'P 21/c'
_cod_database_code 2237955
_cod_database_fobs_code 2237955

loop_
_symmetry_equiv_pos_as_xyz
'x, y, z'
'-x, y+1/2, -z+1/2'
'-x, -y, -z'
'x, -y-1/2, z-1/2'

loop_
_atom_site_type_symbol
_atom_site_label
_atom_site_fract_x
_atom_site_fract_y
_atom_site_fract_z
_atom_site_U_iso_or_equiv
_atom_site_adp_type
_atom_site_calc_flag
_atom_site_refinement_flags
_atom_site_occupancy
_atom_site_symmetry_multiplicity
C C1 0.65813(14) 0.2000(2) 0.30612(10) 0.0311(4) Uani d . 1 1
C C2 0.54731(14) 0.1192(2) 0.26762(10) 0.0375(4) Uani d . 1 1
H H2 0.5057 0.0616 0.3011 0.045 Uiso calc R 1 1
C C3 0.49842(14) 0.1242(2) 0.17924(10) 0.0391(4) Uani d . 1 1
H H3 0.4240 0.0688 0.1532 0.047 Uiso calc R 1 1
C C4 0.55951(14) 0.2109(2) 0.12920(10) 0.0328(4) Uani d . 1 1
C C5 0.67033(15) 0.2933(2) 0.16791(11) 0.0365(4) Uani d . 1 1
H H5 0.7116 0.3521 0.1345 0.044 Uiso calc R 1 1
C C6 0.71913(14) 0.2878(2) 0.25594(10) 0.0355(4) Uani d . 1 1
H H6 0.7935 0.3432 0.2820 0.043 Uiso calc R 1 1
C C7 0.91246(16) -0.3025(2) 0.27651(11) 0.0420(4) Uani d . 1 1
C C8 0.79646(16) -0.2324(3) 0.24420(12) 0.0455(4) Uani d . 1 1
H H8 0.7542 -0.2001 0.2822 0.055 Uiso calc R 1 1
C C9 0.74260(15) -0.2096(2) 0.15731(12) 0.0423(4) Uani d . 1 1
H H9 0.6646 -0.1628 0.1367 0.051 Uiso calc R 1 1
C C10 0.80527(14) -0.2568(2) 0.10108(11) 0.0353(4) Uani d . 1 1
C C11 0.92034(15) -0.3268(2) 0.13049(12) 0.0432(4) Uani d . 1 1
H H11 0.9623 -0.3581 0.0922 0.052 Uiso calc R 1 1
C C12 0.97244(15) -0.3499(3) 0.21799(12) 0.0450(4) Uani d . 1 1
H H12 1.0500 -0.3986 0.2382 0.054 Uiso calc R 1 1
C C13 0.9715(2) -0.3262(3) 0.37143(13) 0.0614(6) Uani d . 1 1
H H13A 0.9581 -0.2166 0.4011 0.092 Uiso calc R 1 1
H H13B 1.0565 -0.3446 0.3825 0.092 Uiso calc R 1 1
H H13C 0.9377 -0.4327 0.3914 0.092 Uiso calc R 1 1
N N1 0.74899(13) -0.2321(2) 0.00829(9) 0.0424(4) Uani d . 1 1
H H1A 0.7692 -0.1211 -0.0076 0.064 Uiso calc R 1 1
H H1B 0.6692 -0.2387 -0.0039 0.064 Uiso calc R 1 1
H H1C 0.7743 -0.3214 -0.0200 0.064 Uiso calc R 1 1
O O1 0.82148(11) 0.05029(17) 0.43307(7) 0.0458(3) Uani d . 1 1
O O2 0.77002(13) 0.37156(18) 0.44678(8) 0.0559(4) Uani d . 1 1
O O3 0.63246(11) 0.1221(2) 0.45415(8) 0.0526(4) Uani d . 1 1
O O4 0.50641(11) 0.21139(18) 0.04252(7) 0.0450(3) Uani d . 1 1
H H4 0.5499 0.2661 0.0192 0.068 Uiso calc R 1 1
S S1 0.72587(4) 0.18720(6) 0.41863(2) 0.03519(16) Uani d . 1 1

loop_
_atom_site_aniso_label
_atom_site_aniso_U_11
_atom_site_aniso_U_22
_atom_site_aniso_U_33
_atom_site_aniso_U_12
_atom_site_aniso_U_13
_atom_site_aniso_U_23
C1 0.0357(8) 0.0251(8) 0.0341(8) 0.0030(6) 0.0128(7) -0.0003(6)
C2 0.0401(9) 0.0344(9) 0.0402(9) -0.0053(7) 0.0156(7) 0.0051(7)
C3 0.0354(8) 0.0381(9) 0.0416(9) -0.0091(7) 0.0084(7) 0.0018(7)
C4 0.0377(8) 0.0283(8) 0.0332(8) 0.0027(6) 0.0119(7) -0.0009(6)
C5 0.0384(9) 0.0356(9) 0.0404(9) -0.0032(7) 0.0193(7) 0.0013(7)
C6 0.0329(8) 0.0336(9) 0.0405(9) -0.0048(7) 0.0119(7) -0.0026(7)
C7 0.0459(9) 0.0283(9) 0.0484(10) -0.0016(7) 0.0093(8) -0.0028(7)
C8 0.0492(10) 0.0398(10) 0.0502(10) 0.0040(8) 0.0192(8) -0.0065(8)
C9 0.0358(9) 0.0345(9) 0.0548(11) 0.0065(7) 0.0108(8) -0.0039(8)
C10 0.0376(8) 0.0243(8) 0.0429(9) -0.0023(7) 0.0105(7) -0.0014(7)
C11 0.0404(9) 0.0381(9) 0.0542(11) 0.0022(7) 0.0191(8) -0.0033(8)
C12 0.0349(9) 0.0372(9) 0.0589(11) 0.0045(7) 0.0079(8) 0.0003(8)
C13 0.0728(14) 0.0525(12) 0.0495(12) 0.0006(10) 0.0045(10) -0.0017(9)
N1 0.0475(8) 0.0328(8) 0.0455(8) -0.0036(6) 0.0119(7) 0.0014(6)
O1 0.0507(7) 0.0420(7) 0.0437(7) 0.0128(6) 0.0126(5) 0.0063(5)
O2 0.0760(9) 0.0356(7) 0.0452(7) -0.0002(7) 0.0020(6) -0.0077(6)
O3 0.0587(8) 0.0666(9) 0.0394(7) 0.0015(7) 0.0252(6) 0.0000(6)
O4 0.0464(7) 0.0555(8) 0.0325(6) -0.0069(6) 0.0110(5) -0.0001(5)
S1 0.0436(3) 0.0304(2) 0.0315(2) 0.00412(16) 0.01122(17) -0.00084(15)

loop_
_atom_type_symbol
_atom_type_description
_atom_type_scat_dispersion_real
_atom_type_scat_dispersion_imag
_atom_type_scat_source
C C 0.0033 0.0016 'International Tables Vol C Tables 4.2.6.8 and 6.1.1.4'
H H 0.0000 0.0000 'International Tables Vol C Tables 4.2.6.8 and 6.1.1.4'
N N 0.0061 0.0033 'International Tables Vol C Tables 4.2.6.8 and 6.1.1.4'
O O 0.0106 0.0060 'International Tables Vol C Tables 4.2.6.8 and 6.1.1.4'
S S 0.1246 0.1234 'International Tables Vol C Tables 4.2.6.8 and 6.1.1.4'

loop_
_geom_angle_atom_site_label_1
_geom_angle_atom_site_label_2
_geom_angle_atom_site_label_3
_geom_angle
C2 C1 C6 119.85(15)
C2 C1 S1 120.82(12)
C6 C1 S1 119.30(12)
C1 C2 C3 119.81(15)
C1 C2 H2 120.1
C3 C2 H2 120.1
C2 C3 C4 120.32(15)
C2 C3 H3 119.8
C4 C3 H3 119.8
O4 C4 C3 117.48(14)
O4 C4 C5 122.66(14)
C3 C4 C5 119.85(15)
C6 C5 C4 119.78(15)
C6 C5 H5 120.1
C4 C5 H5 120.1
C5 C6 C1 120.38(14)
C5 C6 H6 119.8
C1 C6 H6 119.8
C12 C7 C8 117.63(17)
C12 C7 C13 120.91(17)
C8 C7 C13 121.46(17)
C9 C8 C7 121.47(17)
C9 C8 H8 119.3
C7 C8 H8 119.3
C8 C9 C10 119.31(16)
C8 C9 H9 120.3
C10 C9 H9 120.3
C11 C10 C9 121.02(16)
C11 C10 N1 119.19(15)
C9 C10 N1 119.79(15)
C10 C11 C12 118.74(16)
C10 C11 H11 120.6
C12 C11 H11 120.6
C11 C12 C7 121.83(16)
C11 C12 H12 119.1
C7 C12 H12 119.1
C7 C13 H13A 109.5
C7 C13 H13B 109.5
H13A C13 H13B 109.5
C7 C13 H13C 109.5
H13A C13 H13C 109.5
H13B C13 H13C 109.5
C10 N1 H1A 109.5
C10 N1 H1B 109.5
H1A N1 H1B 109.5
C10 N1 H1C 109.5
H1A N1 H1C 109.5
H1B N1 H1C 109.5
C4 O4 H4 109.5
O2 S1 O1 112.76(8)
O2 S1 O3 113.86(8)
O1 S1 O3 110.38(8)
O2 S1 C1 106.67(7)
O1 S1 C1 106.46(7)
O3 S1 C1 106.13(7)

loop_
_geom_bond_atom_site_label_1
_geom_bond_atom_site_label_2
_geom_bond_distance
C1 C2 1.380(2)
C1 C6 1.386(2)
C1 S1 1.7662(16)
C2 C3 1.380(2)
C2 H2 0.9300
C3 C4 1.382(2)
C3 H3 0.9300
C4 O4 1.3603(19)
C4 C5 1.385(2)
C5 C6 1.375(2)
C5 H5 0.9300
C6 H6 0.9300
C7 C12 1.385(3)
C7 C8 1.387(2)
C7 C13 1.501(3)
C8 C9 1.374(3)
C8 H8 0.9300
C9 C10 1.376(2)
C9 H9 0.9300
C10 C11 1.374(2)
C10 N1 1.466(2)
C11 C12 1.381(3)
C11 H11 0.9300
C12 H12 0.9300
C13 H13A 0.9600
C13 H13B 0.9600
C13 H13C 0.9600
N1 H1A 0.8900
N1 H1B 0.8900
N1 H1C 0.8900
O1 S1 1.4487(12)
O2 S1 1.4414(13)
O3 S1 1.4556(13)
O4 H4 0.8200

loop_
_geom_hbond_atom_site_label_D
_geom_hbond_atom_site_label_H
_geom_hbond_atom_site_label_A
_geom_hbond_site_symmetry_A
_geom_hbond_distance_DH
_geom_hbond_distance_HA
_geom_hbond_distance_DA
_geom_hbond_angle_DHA
N1 H1C O1 4 0.89 1.96 2.8367(19) 169.0
N1 H1B O4 3_655 0.89 1.96 2.839(2) 169.5
N1 H1A O2 4_565 0.89 1.94 2.8091(19) 165.7
O4 H4 O3 4_565 0.82 1.82 2.6343(17) 172.5

loop_
_geom_torsion_atom_site_label_1
_geom_torsion_atom_site_label_2
_geom_torsion_atom_site_label_3
_geom_torsion_atom_site_label_4
_geom_torsion
C6 C1 C2 C3 0.8(2)
S1 C1 C2 C3 -177.26(13)
C1 C2 C3 C4 -0.5(2)
C2 C3 C4 O4 -179.85(15)
C2 C3 C4 C5 0.0(2)
O4 C4 C5 C6 -179.95(14)
C3 C4 C5 C6 0.2(2)
C4 C5 C6 C1 0.1(2)
C2 C1 C6 C5 -0.6(2)
S1 C1 C6 C5 177.49(12)
C12 C7 C8 C9 -0.3(3)
C13 C7 C8 C9 179.63(17)
C7 C8 C9 C10 -0.2(3)
C8 C9 C10 C11 0.3(3)
C8 C9 C10 N1 -179.65(15)
C9 C10 C11 C12 0.2(3)
N1 C10 C11 C12 -179.88(15)
C10 C11 C12 C7 -0.7(3)
C8 C7 C12 C11 0.8(3)
C13 C7 C12 C11 -179.14(17)
C2 C1 S1 O2 -134.51(14)
C6 C1 S1 O2 47.42(14)
C2 C1 S1 O1 104.85(14)
C6 C1 S1 O1 -73.21(14)
C2 C1 S1 O3 -12.76(15)
C6 C1 S1 O3 169.17(13)
